data_4119532
loop_
_publ_author_name
'Sabuj Kundu'
'Jongwook Choi'
'David Y. Wang'
'Yuriy Choliy'
'Thomas J. Emge'
'Karsten Krogh-Jespersen'
'Alan S. Goldman'

_publ_section_title
;
 Cleavage of Ether, Ester, and Tosylate C(sp3)-O Bonds by an Iridium
 Complex, Initiated by Oxidative Addition of C-H Bonds. Experimental and
 Computational Studies
;
_journal_name_full 'Journal of the American Chemical Society'
_journal_page_first 5127
_journal_page_last 5143
_journal_paper_doi 10.1021/ja312464b
_journal_volume 135
_journal_year 2013
_chemical_formula_sum 'C26 H47 Ir O2 P2'
_chemical_formula_weight 645.78
_chemical_name_systematic
; 
 ? 
;
_space_group_IT_number 2
_symmetry_cell_setting triclinic
_symmetry_space_group_name_Hall '-P 1'
_symmetry_space_group_name_H-M 'P -1'
_atom_sites_solution_hydrogens geom
_atom_sites_solution_primary direct
_atom_sites_solution_secondary difmap
_audit_creation_method SHELXL-97
_cell_angle_alpha 89.576(1)
_cell_angle_beta 74.350(1)
_cell_angle_gamma 88.380(1)
_cell_formula_units_Z 6
_cell_length_a 12.0304(8)
_cell_length_b 18.5067(12)
_cell_length_c 19.0177(13)
_cell_measurement_reflns_used 8000
_cell_measurement_temperature 100(2)
_cell_measurement_theta_max 30.53
_cell_measurement_theta_min 2.20
_cell_volume 4075.6(5)
_computing_cell_refinement 'Bruker SAINT'
_computing_data_collection 'Bruker APEX2'
_computing_data_reduction 'Bruker SAINT'
_computing_molecular_graphics 'Bruker SHELXTL'
_computing_publication_material 'Bruker SHELXTL'
_computing_structure_refinement 'SHELXL-97 (Sheldrick, 1997)'
_computing_structure_solution 'SHELXS-97 (Sheldrick, 1990)'
_diffrn_ambient_temperature 100(2)
_diffrn_measured_fraction_theta_full 0.983
_diffrn_measured_fraction_theta_max 0.983
_diffrn_measurement_device_type 'Bruker APEX-II CCD'
_diffrn_measurement_method '\f and \w scans'
_diffrn_radiation_monochromator graphite
_diffrn_radiation_source 'fine-focus sealed tube'
_diffrn_radiation_type MoK\a
_diffrn_radiation_wavelength 0.71073
_diffrn_reflns_av_R_equivalents 0.0306
_diffrn_reflns_av_sigmaI/netI 0.0501
_diffrn_reflns_limit_h_max 17
_diffrn_reflns_limit_h_min -17
_diffrn_reflns_limit_k_max 26
_diffrn_reflns_limit_k_min -25
_diffrn_reflns_limit_l_max 27
_diffrn_reflns_limit_l_min -27
_diffrn_reflns_number 49968
_diffrn_reflns_theta_full 30.53
_diffrn_reflns_theta_max 30.53
_diffrn_reflns_theta_min 2.05
_diffrn_standards_number 0
_exptl_absorpt_coefficient_mu 5.052
_exptl_absorpt_correction_T_max 0.8632
_exptl_absorpt_correction_T_min 0.2709
_exptl_absorpt_correction_type multi-scan
_exptl_absorpt_process_details 'Bruker SAINT (SADABS)'
_exptl_crystal_colour colourless
_exptl_crystal_density_diffrn 1.579
_exptl_crystal_description plate
_exptl_crystal_F_000 1956
_exptl_crystal_size_max 0.35
_exptl_crystal_size_mid 0.13
_exptl_crystal_size_min 0.03
_refine_diff_density_max 4.233
_refine_diff_density_min -1.041
_refine_diff_density_rms 0.166
_refine_ls_extinction_method none
_refine_ls_goodness_of_fit_ref 1.004
_refine_ls_hydrogen_treatment mixed
_refine_ls_matrix_type full
_refine_ls_number_parameters 889
_refine_ls_number_reflns 24513
_refine_ls_number_restraints 4
_refine_ls_restrained_S_all 1.004
_refine_ls_R_factor_all 0.0489
_refine_ls_R_factor_gt 0.0356
_refine_ls_shift/su_max 0.002
_refine_ls_shift/su_mean 0.000
_refine_ls_structure_factor_coef Fsqd
_refine_ls_weighting_details 'calc w=1/[\s^2^(Fo^2^)+(0.0400P)^2^+1.5000P] where P=(Fo^2^+2Fc^2^)/3'
_refine_ls_weighting_scheme calc
_refine_ls_wR_factor_gt 0.0766
_refine_ls_wR_factor_ref 0.0813
_reflns_number_gt 20052
_reflns_number_total 24513
_reflns_threshold_expression >2sigma(I)
_cod_data_source_file ja312464b_si_011.cif
_cod_data_source_block iretoac
_cod_database_code 4119532

loop_
_symmetry_equiv_pos_as_xyz
'x, y, z'
'-x, -y, -z'

loop_
_atom_site_label
_atom_site_type_symbol
_atom_site_fract_x
_atom_site_fract_y
_atom_site_fract_z
_atom_site_U_iso_or_equiv
_atom_site_adp_type
_atom_site_occupancy
_atom_site_symmetry_multiplicity
_atom_site_calc_flag
_atom_site_refinement_flags
Ir1 Ir 0.086356(11) 0.463025(7) 0.167415(8) 0.01205(3) Uani 1 1 d D
H1I H 0.081(3) 0.4002(15) 0.2262(16) 0.016(11) Uiso 1 1 d D
P1 P -0.07192(8) 0.40366(5) 0.15031(5) 0.01286(17) Uani 1 1 d .
P2 P 0.26616(8) 0.48531(5) 0.18329(5) 0.01352(18) Uani 1 1 d .
C1 C 0.1734(3) 0.38846(18) 0.09493(19) 0.0122(6) Uani 1 1 d .
C2 C 0.1183(3) 0.34736(19) 0.0523(2) 0.0141(7) Uani 1 1 d .
C3 C 0.1810(3) 0.2976(2) 0.0004(2) 0.0189(8) Uani 1 1 d .
H3 H 0.1422 0.2707 -0.0277 0.023 Uiso 1 1 calc R
C4 C 0.2976(4) 0.2874(2) -0.0103(2) 0.0205(8) Uani 1 1 d .
H4 H 0.3398 0.2546 -0.0466 0.025 Uiso 1 1 calc R
C5 C 0.3541(3) 0.3250(2) 0.0321(2) 0.0173(7) Uani 1 1 d .
H5 H 0.4349 0.3177 0.0248 0.021 Uiso 1 1 calc R
C6 C 0.2921(3) 0.37368(19) 0.0858(2) 0.0156(7) Uani 1 1 d .
C7 C -0.0104(3) 0.35730(19) 0.0630(2) 0.0145(7) Uani 1 1 d .
H7A H -0.0461 0.3097 0.0633 0.017 Uiso 1 1 calc R
H7B H -0.0256 0.3864 0.0225 0.017 Uiso 1 1 calc R
C8 C 0.3518(3) 0.4067(2) 0.1378(2) 0.0171(7) Uani 1 1 d .
H8A H 0.4299 0.4219 0.1106 0.020 Uiso 1 1 calc R
H8B H 0.3602 0.3705 0.1747 0.020 Uiso 1 1 calc R
C9 C -0.2035(3) 0.4530(2) 0.1363(2) 0.0162(7) Uani 1 1 d .
C10 C -0.2669(3) 0.4923(2) 0.2070(2) 0.0209(8) Uani 1 1 d .
H10A H -0.3259 0.5256 0.1974 0.031 Uiso 1 1 calc R
H10B H -0.2115 0.5196 0.2250 0.031 Uiso 1 1 calc R
H10C H -0.3037 0.4568 0.2439 0.031 Uiso 1 1 calc R
C11 C -0.2871(3) 0.4051(2) 0.1101(2) 0.0213(8) Uani 1 1 d .
H11A H -0.3323 0.3770 0.1513 0.032 Uiso 1 1 calc R
H11B H -0.2429 0.3721 0.0720 0.032 Uiso 1 1 calc R
H11C H -0.3393 0.4357 0.0903 0.032 Uiso 1 1 calc R
C12 C -0.1616(3) 0.5094(2) 0.0759(2) 0.0205(8) Uani 1 1 d .
H12A H -0.2268 0.5408 0.0723 0.031 Uiso 1 1 calc R
H12B H -0.1290 0.4847 0.0291 0.031 Uiso 1 1 calc R
H12C H -0.1022 0.5386 0.0876 0.031 Uiso 1 1 calc R
C13 C -0.1171(3) 0.3296(2) 0.2210(2) 0.0162(7) Uani 1 1 d .
C14 C -0.1374(4) 0.3617(2) 0.2975(2) 0.0229(8) Uani 1 1 d .
H14A H -0.1636 0.3240 0.3341 0.034 Uiso 1 1 calc R
H14B H -0.1965 0.4006 0.3045 0.034 Uiso 1 1 calc R
H14C H -0.0653 0.3812 0.3028 0.034 Uiso 1 1 calc R
C15 C -0.2266(3) 0.2901(2) 0.2174(2) 0.0222(8) Uani 1 1 d .
H15A H -0.2178 0.2733 0.1674 0.033 Uiso 1 1 calc R
H15B H -0.2936 0.3234 0.2318 0.033 Uiso 1 1 calc R
H15C H -0.2379 0.2486 0.2506 0.033 Uiso 1 1 calc R
C16 C -0.0191(3) 0.2723(2) 0.2078(2) 0.0210(8) Uani 1 1 d .
H16A H -0.0393 0.2344 0.2450 0.032 Uiso 1 1 calc R
H16B H 0.0522 0.2949 0.2107 0.032 Uiso 1 1 calc R
H16C H -0.0077 0.2509 0.1593 0.032 Uiso 1 1 calc R
C17 C 0.3482(3) 0.5639(2) 0.1332(2) 0.0159(7) Uani 1 1 d .
C18 C 0.2879(3) 0.6363(2) 0.1598(3) 0.0245(9) Uani 1 1 d .
H18A H 0.3242 0.6748 0.1265 0.037 Uiso 1 1 calc R
H18B H 0.2947 0.6463 0.2090 0.037 Uiso 1 1 calc R
H18C H 0.2061 0.6343 0.1610 0.037 Uiso 1 1 calc R
C19 C 0.4743(3) 0.5676(2) 0.1364(2) 0.0202(8) Uani 1 1 d .
H19A H 0.5119 0.5197 0.1260 0.030 Uiso 1 1 calc R
H19B H 0.4761 0.5831 0.1852 0.030 Uiso 1 1 calc R
H19C H 0.5152 0.6023 0.1001 0.030 Uiso 1 1 calc R
C20 C 0.3478(3) 0.5532(2) 0.0535(2) 0.0223(8) Uani 1 1 d .
H20A H 0.2679 0.5516 0.0503 0.033 Uiso 1 1 calc R
H20B H 0.3885 0.5076 0.0352 0.033 Uiso 1 1 calc R
H20C H 0.3866 0.5934 0.0239 0.033 Uiso 1 1 calc R
C21 C 0.2778(3) 0.4796(2) 0.2803(2) 0.0182(8) Uani 1 1 d .
C22 C 0.2318(4) 0.5499(2) 0.3205(2) 0.0311(10) Uani 1 1 d .
H22A H 0.1546 0.5614 0.3150 0.047 Uiso 1 1 calc R
H22B H 0.2837 0.5891 0.2999 0.047 Uiso 1 1 calc R
H22C H 0.2276 0.5442 0.3724 0.047 Uiso 1 1 calc R
C23 C 0.4014(4) 0.4640(2) 0.2860(2) 0.0260(9) Uani 1 1 d .
H23A H 0.4007 0.4600 0.3376 0.039 Uiso 1 1 calc R
H23B H 0.4511 0.5035 0.2632 0.039 Uiso 1 1 calc R
H23C H 0.4311 0.4185 0.2609 0.039 Uiso 1 1 calc R
C24 C 0.2036(4) 0.4186(2) 0.3197(2) 0.0272(9) Uani 1 1 d .
H24A H 0.2158 0.4119 0.3682 0.041 Uiso 1 1 calc R
H24B H 0.2253 0.3738 0.2915 0.041 Uiso 1 1 calc R
H24C H 0.1221 0.4307 0.3245 0.041 Uiso 1 1 calc R
O1 O -0.0084(2) 0.55930(14) 0.23024(15) 0.0184(6) Uani 1 1 d .
O2 O 0.0623(2) 0.57050(14) 0.11176(15) 0.0165(5) Uani 1 1 d .
C25 C 0.0048(3) 0.5961(2) 0.1726(2) 0.0169(7) Uani 1 1 d .
C26 C -0.0489(4) 0.6714(2) 0.1757(3) 0.0268(9) Uani 1 1 d .
H26A H -0.1218 0.6694 0.1620 0.040 Uiso 1 1 calc R
H26B H 0.0041 0.7029 0.1416 0.040 Uiso 1 1 calc R
H26C H -0.0639 0.6905 0.2253 0.040 Uiso 1 1 calc R
Ir2 Ir 0.294200(12) 0.748834(7) 0.437544(8) 0.01426(3) Uani 1 1 d D
H2I H 0.309(4) 0.6924(18) 0.3722(16) 0.040(15) Uiso 1 1 d D
P3 P 0.47134(9) 0.70147(6) 0.44491(6) 0.0182(2) Uani 1 1 d .
P4 P 0.10161(8) 0.77266(6) 0.44360(6) 0.0181(2) Uani 1 1 d .
C27 C 0.2345(3) 0.6532(2) 0.4848(2) 0.0176(7) Uani 1 1 d D
C28 C 0.3087(4) 0.5993(2) 0.5000(2) 0.0220(8) Uani 1 1 d .
C29 C 0.2665(4) 0.5350(2) 0.5342(2) 0.0273(9) Uani 1 1 d .
H29 H 0.3185 0.5001 0.5454 0.033 Uiso 1 1 calc R
C30 C 0.1492(4) 0.5214(2) 0.5523(2) 0.0273(9) Uani 1 1 d .
H30 H 0.1202 0.4789 0.5784 0.033 Uiso 1 1 calc R
C31 C 0.0751(4) 0.5708(2) 0.5315(2) 0.0234(8) Uani 1 1 d .
H31 H -0.0046 0.5608 0.5407 0.028 Uiso 1 1 calc R
C32 C 0.1177(3) 0.6352(2) 0.4973(2) 0.0207(8) Uani 1 1 d .
C33 C 0.4373(4) 0.6069(2) 0.4721(2) 0.0241(9) Uani 1 1 d .
H33A H 0.4679 0.5746 0.4295 0.029 Uiso 1 1 calc R
H33B H 0.4746 0.5925 0.5107 0.029 Uiso 1 1 calc R
C34 C 0.0396(4) 0.6820(2) 0.4642(2) 0.0232(8) Uani 1 1 d .
H34A H -0.0382 0.6865 0.4988 0.028 Uiso 1 1 calc R
H34B H 0.0319 0.6594 0.4187 0.028 Uiso 1 1 calc R
C35 C 0.5889(3) 0.6926(2) 0.3574(2) 0.0213(8) Uani 1 1 d .
C36 C 0.6364(4) 0.7679(3) 0.3319(3) 0.0335(11) Uani 1 1 d .
H36A H 0.6867 0.7831 0.3615 0.050 Uiso 1 1 calc R
H36B H 0.5719 0.8029 0.3374 0.050 Uiso 1 1 calc R
H36C H 0.6807 0.7654 0.2804 0.050 Uiso 1 1 calc R
C37 C 0.6886(4) 0.6417(3) 0.3606(3) 0.0337(11) Uani 1 1 d .
H37A H 0.6591 0.5937 0.3761 0.050 Uiso 1 1 calc R
H37B H 0.7276 0.6602 0.3956 0.050 Uiso 1 1 calc R
H37C H 0.7436 0.6383 0.3121 0.050 Uiso 1 1 calc R
C38 C 0.5346(4) 0.6658(3) 0.2988(2) 0.0298(10) Uani 1 1 d .
H38A H 0.5947 0.6589 0.2528 0.045 Uiso 1 1 calc R
H38B H 0.4768 0.7015 0.2918 0.045 Uiso 1 1 calc R
H38C H 0.4974 0.6197 0.3142 0.045 Uiso 1 1 calc R
C39 C 0.5277(4) 0.7347(2) 0.5222(2) 0.0242(9) Uani 1 1 d .
C40 C 0.5644(4) 0.8140(2) 0.5108(3) 0.0335(11) Uani 1 1 d .
H40A H 0.5799 0.8322 0.5553 0.050 Uiso 1 1 calc R
H40B H 0.5022 0.8433 0.4995 0.050 Uiso 1 1 calc R
H40C H 0.6344 0.8168 0.4701 0.050 Uiso 1 1 calc R
C41 C 0.6276(4) 0.6907(3) 0.5362(3) 0.0353(11) Uani 1 1 d .
H41A H 0.6393 0.7049 0.5832 0.053 Uiso 1 1 calc R
H41B H 0.6979 0.6996 0.4972 0.053 Uiso 1 1 calc R
H41C H 0.6103 0.6392 0.5374 0.053 Uiso 1 1 calc R
C42 C 0.4249(4) 0.7312(3) 0.5901(2) 0.0322(10) Uani 1 1 d .
H42A H 0.4047 0.6806 0.6010 0.048 Uiso 1 1 calc R
H42B H 0.3587 0.7580 0.5812 0.048 Uiso 1 1 calc R
H42C H 0.4456 0.7526 0.6317 0.048 Uiso 1 1 calc R
C43 C 0.0135(4) 0.8271(2) 0.5239(2) 0.0225(8) Uani 1 1 d .
C44 C 0.0489(5) 0.9076(2) 0.5201(3) 0.0398(12) Uani 1 1 d .
H44A H 0.0407 0.9292 0.4745 0.060 Uiso 1 1 calc R
H44B H 0.1294 0.9102 0.5217 0.060 Uiso 1 1 calc R
H44C H -0.0011 0.9341 0.5617 0.060 Uiso 1 1 calc R
C45 C -0.1166(4) 0.8283(4) 0.5331(3) 0.0529(16) Uani 1 1 d .
H45A H -0.1430 0.7787 0.5338 0.079 Uiso 1 1 calc R
H45B H -0.1340 0.8547 0.4923 0.079 Uiso 1 1 calc R
H45C H -0.1562 0.8524 0.5791 0.079 Uiso 1 1 calc R
C46 C 0.0394(5) 0.7938(3) 0.5914(2) 0.0352(11) Uani 1 1 d .
H46A H -0.0032 0.8210 0.6348 0.053 Uiso 1 1 calc R
H46B H 0.1224 0.7957 0.5867 0.053 Uiso 1 1 calc R
H46C H 0.0157 0.7434 0.5961 0.053 Uiso 1 1 calc R
C47 C 0.0664(3) 0.8002(2) 0.3571(2) 0.0225(8) Uani 1 1 d .
C48 C 0.0961(6) 0.8800(3) 0.3397(3) 0.0451(14) Uani 1 1 d .
H48A H 0.1730 0.8888 0.3457 0.068 Uiso 1 1 calc R
H48B H 0.0388 0.9113 0.3731 0.068 Uiso 1 1 calc R
H48C H 0.0954 0.8906 0.2893 0.068 Uiso 1 1 calc R
C49 C -0.0588(4) 0.7891(3) 0.3565(3) 0.0421(13) Uani 1 1 d .
H49A H -0.0678 0.8002 0.3079 0.063 Uiso 1 1 calc R
H49B H -0.1100 0.8212 0.3926 0.063 Uiso 1 1 calc R
H49C H -0.0789 0.7387 0.3688 0.063 Uiso 1 1 calc R
C50 C 0.1445(4) 0.7560(3) 0.2951(2) 0.0322(10) Uani 1 1 d .
H50A H 0.1287 0.7046 0.3036 0.048 Uiso 1 1 calc R
H50B H 0.2254 0.7644 0.2929 0.048 Uiso 1 1 calc R
H50C H 0.1296 0.7706 0.2487 0.048 Uiso 1 1 calc R
O3 O 0.3587(3) 0.85073(16) 0.38238(18) 0.0292(7) Uani 1 1 d .
O4 O 0.3065(3) 0.85489(16) 0.50146(17) 0.0283(7) Uani 1 1 d .
C51 C 0.3451(4) 0.8851(2) 0.4407(3) 0.0262(9) Uani 1 1 d .
C52 C 0.3732(5) 0.9653(3) 0.4373(3) 0.0448(13) Uani 1 1 d .
H52A H 0.3013 0.9943 0.4509 0.067 Uiso 1 1 calc R
H52B H 0.4171 0.9777 0.3876 0.067 Uiso 1 1 calc R
H52C H 0.4193 0.9751 0.4713 0.067 Uiso 1 1 calc R
Ir3 Ir 0.592439(11) 0.039766(7) 0.166528(8) 0.01210(3) Uani 1 1 d D
H3I H 0.586(4) 0.1060(15) 0.2210(19) 0.025(12) Uiso 1 1 d D
P5 P 0.77258(8) 0.01556(5) 0.18298(5) 0.01348(18) Uani 1 1 d .
P6 P 0.43115(8) 0.09984(5) 0.14791(5) 0.01351(18) Uani 1 1 d .
C53 C 0.6753(3) 0.11298(19) 0.0933(2) 0.0149(7) Uani 1 1 d .
C54 C 0.7933(3) 0.12799(19) 0.0846(2) 0.0152(7) Uani 1 1 d .
C55 C 0.8505(3) 0.1778(2) 0.0338(2) 0.0201(8) Uani 1 1 d .
H55 H 0.9299 0.1859 0.0286 0.024 Uiso 1 1 calc R
C56 C 0.7933(4) 0.2158(2) -0.0097(2) 0.0218(8) Uani 1 1 d .
H56 H 0.8333 0.2492 -0.0451 0.026 Uiso 1 1 calc R
C57 C 0.6768(3) 0.2045(2) -0.0005(2) 0.0186(8) Uani 1 1 d .
H57 H 0.6363 0.2315 -0.0288 0.022 Uiso 1 1 calc R
C58 C 0.6186(3) 0.15419(19) 0.0496(2) 0.0152(7) Uani 1 1 d .
C59 C 0.8528(3) 0.0942(2) 0.1380(2) 0.0171(7) Uani 1 1 d .
H59A H 0.8571 0.1303 0.1752 0.020 Uiso 1 1 calc R
H59B H 0.9326 0.0787 0.1117 0.020 Uiso 1 1 calc R
C60 C 0.4905(3) 0.1449(2) 0.0600(2) 0.0147(7) Uani 1 1 d .
H60A H 0.4778 0.1153 0.0198 0.018 Uiso 1 1 calc R
H60B H 0.4515 0.1926 0.0596 0.018 Uiso 1 1 calc R
C61 C 0.8597(3) -0.0639(2) 0.1328(2) 0.0166(7) Uani 1 1 d .
C62 C 0.8030(4) -0.1360(2) 0.1588(3) 0.0249(9) Uani 1 1 d .
H62A H 0.8453 -0.1751 0.1275 0.037 Uiso 1 1 calc R
H62B H 0.7227 -0.1339 0.1562 0.037 Uiso 1 1 calc R
H62C H 0.8047 -0.1449 0.2094 0.037 Uiso 1 1 calc R
C63 C 0.9855(3) -0.0687(2) 0.1365(2) 0.0220(8) Uani 1 1 d .
H63A H 0.9881 -0.0861 0.1849 0.033 Uiso 1 1 calc R
H63B H 1.0191 -0.0208 0.1279 0.033 Uiso 1 1 calc R
H63C H 1.0297 -0.1024 0.0991 0.033 Uiso 1 1 calc R
C64 C 0.8579(3) -0.0523(2) 0.0527(2) 0.0220(8) Uani 1 1 d .
H64A H 0.8951 -0.0068 0.0347 0.033 Uiso 1 1 calc R
H64B H 0.7777 -0.0502 0.0498 0.033 Uiso 1 1 calc R
H64C H 0.8996 -0.0925 0.0228 0.033 Uiso 1 1 calc R
C65 C 0.7823(3) 0.0203(2) 0.2802(2) 0.0176(7) Uani 1 1 d .
C66 C 0.7410(4) -0.0495(2) 0.3204(2) 0.0300(10) Uani 1 1 d .
H66A H 0.7328 -0.0432 0.3727 0.045 Uiso 1 1 calc R
H66B H 0.7975 -0.0887 0.3015 0.045 Uiso 1 1 calc R
H66C H 0.6662 -0.0616 0.3130 0.045 Uiso 1 1 calc R
C67 C 0.9051(4) 0.0360(3) 0.2857(3) 0.0349(11) Uani 1 1 d .
H67A H 0.9046 0.0387 0.3373 0.052 Uiso 1 1 calc R
H67B H 0.9299 0.0821 0.2618 0.052 Uiso 1 1 calc R
H67C H 0.9586 -0.0029 0.2617 0.052 Uiso 1 1 calc R
C68 C 0.7023(4) 0.0815(2) 0.3197(2) 0.0291(10) Uani 1 1 d .
H68A H 0.6220 0.0704 0.3225 0.044 Uiso 1 1 calc R
H68B H 0.7223 0.1268 0.2927 0.044 Uiso 1 1 calc R
H68C H 0.7112 0.0868 0.3691 0.044 Uiso 1 1 calc R
C69 C 0.3024(3) 0.0522(2) 0.1342(2) 0.0169(7) Uani 1 1 d .
C70 C 0.2400(3) 0.0150(2) 0.2060(2) 0.0225(8) Uani 1 1 d .
H70A H 0.1848 -0.0191 0.1966 0.034 Uiso 1 1 calc R
H70B H 0.1987 0.0516 0.2412 0.034 Uiso 1 1 calc R
H70C H 0.2967 -0.0111 0.2259 0.034 Uiso 1 1 calc R
C71 C 0.2170(3) 0.1007(2) 0.1065(2) 0.0228(8) Uani 1 1 d .
H71A H 0.2598 0.1309 0.0663 0.034 Uiso 1 1 calc R
H71B H 0.1725 0.1317 0.1464 0.034 Uiso 1 1 calc R
H71C H 0.1643 0.0704 0.0892 0.034 Uiso 1 1 calc R
C72 C 0.3480(3) -0.0060(2) 0.0749(2) 0.0198(8) Uani 1 1 d .
H72A H 0.2849 -0.0374 0.0724 0.030 Uiso 1 1 calc R
H72B H 0.4097 -0.0350 0.0871 0.030 Uiso 1 1 calc R
H72C H 0.3785 0.0174 0.0275 0.030 Uiso 1 1 calc R
C73 C 0.3822(3) 0.1748(2) 0.2177(2) 0.0177(7) Uani 1 1 d .
C74 C 0.3660(4) 0.1425(2) 0.2945(2) 0.0238(9) Uani 1 1 d .
H74A H 0.4394 0.1207 0.2983 0.036 Uiso 1 1 calc R
H74B H 0.3074 0.1054 0.3029 0.036 Uiso 1 1 calc R
H74C H 0.3411 0.1808 0.3311 0.036 Uiso 1 1 calc R
C75 C 0.2691(3) 0.2138(2) 0.2155(2) 0.0240(9) Uani 1 1 d .
H75A H 0.2049 0.1808 0.2317 0.036 Uiso 1 1 calc R
H75B H 0.2743 0.2297 0.1654 0.036 Uiso 1 1 calc R
H75C H 0.2558 0.2560 0.2479 0.036 Uiso 1 1 calc R
C76 C 0.4756(3) 0.2315(2) 0.2046(2) 0.0214(8) Uani 1 1 d .
H76A H 0.4541 0.2683 0.2430 0.032 Uiso 1 1 calc R
H76B H 0.4831 0.2544 0.1569 0.032 Uiso 1 1 calc R
H76C H 0.5494 0.2082 0.2053 0.032 Uiso 1 1 calc R
O5 O 0.5017(2) -0.04956(15) 0.23533(15) 0.0205(6) Uani 1 1 d .
O6 O 0.5689(2) -0.07044(14) 0.11787(15) 0.0180(5) Uani 1 1 d .
C77 C 0.5135(3) -0.0911(2) 0.1809(2) 0.0193(8) Uani 1 1 d .
C78 C 0.4588(4) -0.1640(2) 0.1920(3) 0.0292(10) Uani 1 1 d .
H78A H 0.4238 -0.1718 0.2442 0.044 Uiso 1 1 calc R
H78B H 0.5179 -0.2018 0.1733 0.044 Uiso 1 1 calc R
H78C H 0.3991 -0.1658 0.1658 0.044 Uiso 1 1 calc R

loop_
_atom_site_aniso_label
_atom_site_aniso_U_11
_atom_site_aniso_U_22
_atom_site_aniso_U_33
_atom_site_aniso_U_23
_atom_site_aniso_U_13
_atom_site_aniso_U_12
Ir1 0.00846(6) 0.01249(6) 0.01510(7) -0.00106(5) -0.00299(5) -0.00011(5)
P1 0.0096(4) 0.0134(4) 0.0159(5) 0.0003(3) -0.0039(3) -0.0008(3)
P2 0.0099(4) 0.0142(4) 0.0162(5) -0.0007(3) -0.0031(3) -0.0001(3)
C1 0.0114(16) 0.0115(15) 0.0127(16) 0.0016(13) -0.0013(13) -0.0023(12)
C2 0.0135(16) 0.0123(16) 0.0159(17) 0.0016(13) -0.0027(14) -0.0026(13)
C3 0.0215(19) 0.0190(18) 0.0174(19) 0.0002(15) -0.0076(15) 0.0019(15)
C4 0.0216(19) 0.0191(19) 0.0185(19) -0.0018(15) -0.0019(16) 0.0042(15)
C5 0.0137(17) 0.0176(18) 0.0183(19) 0.0007(14) -0.0009(14) 0.0032(14)
C6 0.0145(17) 0.0121(16) 0.0202(19) -0.0008(14) -0.0049(14) 0.0011(13)
C7 0.0152(17) 0.0153(17) 0.0136(17) -0.0044(13) -0.0043(14) -0.0027(13)
C8 0.0107(16) 0.0199(18) 0.0209(19) -0.0032(15) -0.0050(14) 0.0022(14)
C9 0.0105(16) 0.0200(18) 0.0185(18) -0.0023(14) -0.0047(14) 0.0011(13)
C10 0.0138(18) 0.030(2) 0.0190(19) -0.0056(16) -0.0055(15) 0.0050(15)
C11 0.0180(19) 0.023(2) 0.026(2) 0.0008(16) -0.0109(16) -0.0014(15)
C12 0.0175(19) 0.0227(19) 0.023(2) 0.0049(16) -0.0095(16) 0.0003(15)
C13 0.0142(17) 0.0152(17) 0.0188(19) 0.0029(14) -0.0038(14) -0.0012(13)
C14 0.023(2) 0.029(2) 0.0144(19) 0.0052(16) -0.0013(16) -0.0059(17)
C15 0.0189(19) 0.023(2) 0.024(2) 0.0070(16) -0.0048(16) -0.0068(15)
C16 0.0207(19) 0.0153(18) 0.028(2) 0.0059(16) -0.0083(17) -0.0002(15)
C17 0.0104(16) 0.0195(18) 0.0192(19) 0.0023(14) -0.0060(14) -0.0054(13)
C18 0.0164(19) 0.0201(19) 0.038(3) 0.0039(18) -0.0090(18) -0.0032(15)
C19 0.0145(18) 0.0223(19) 0.025(2) 0.0018(16) -0.0066(16) -0.0080(15)
C20 0.0160(18) 0.032(2) 0.020(2) 0.0039(17) -0.0057(16) -0.0106(16)
C21 0.0199(19) 0.0219(19) 0.0119(17) 0.0010(14) -0.0032(15) 0.0016(15)
C22 0.038(3) 0.033(2) 0.023(2) -0.0037(19) -0.010(2) 0.006(2)
C23 0.020(2) 0.033(2) 0.028(2) 0.0047(18) -0.0116(18) -0.0019(17)
C24 0.030(2) 0.033(2) 0.020(2) 0.0063(18) -0.0091(18) -0.0097(19)
O1 0.0123(12) 0.0184(13) 0.0234(15) -0.0027(11) -0.0031(11) 0.0006(10)
O2 0.0111(12) 0.0161(13) 0.0229(14) 0.0000(11) -0.0058(11) -0.0014(10)
C25 0.0085(16) 0.0178(18) 0.025(2) -0.0023(15) -0.0060(15) -0.0008(13)
C26 0.024(2) 0.0168(19) 0.038(3) -0.0019(18) -0.0069(19) 0.0043(16)
Ir2 0.01223(7) 0.01386(7) 0.01734(7) 0.00170(5) -0.00507(5) -0.00118(5)
P3 0.0135(4) 0.0223(5) 0.0196(5) 0.0024(4) -0.0058(4) -0.0005(4)
P4 0.0134(4) 0.0233(5) 0.0181(5) 0.0000(4) -0.0055(4) 0.0015(4)
C27 0.0169(18) 0.0196(18) 0.0155(18) 0.0002(14) -0.0029(14) -0.0022(14)
C28 0.023(2) 0.0215(19) 0.024(2) 0.0036(16) -0.0106(17) -0.0021(16)
C29 0.031(2) 0.025(2) 0.025(2) 0.0063(17) -0.0054(19) -0.0017(18)
C30 0.032(2) 0.021(2) 0.028(2) 0.0080(17) -0.0064(19) -0.0051(17)
C31 0.022(2) 0.023(2) 0.023(2) 0.0006(16) -0.0030(17) -0.0079(16)
C32 0.021(2) 0.0180(18) 0.023(2) -0.0007(15) -0.0060(16) 0.0001(15)
C33 0.023(2) 0.0189(19) 0.030(2) 0.0061(17) -0.0056(18) -0.0003(16)
C34 0.0190(19) 0.023(2) 0.029(2) 0.0006(17) -0.0091(17) -0.0044(16)
C35 0.0198(19) 0.0213(19) 0.023(2) -0.0006(16) -0.0071(16) -0.0002(15)
C36 0.032(3) 0.033(2) 0.030(3) 0.003(2) 0.001(2) -0.009(2)
C37 0.022(2) 0.042(3) 0.033(3) 0.007(2) -0.0011(19) 0.0104(19)
C38 0.028(2) 0.039(3) 0.022(2) -0.0042(19) -0.0038(18) -0.0052(19)
C39 0.020(2) 0.031(2) 0.025(2) -0.0006(17) -0.0110(17) 0.0000(17)
C40 0.035(3) 0.032(2) 0.037(3) -0.004(2) -0.017(2) -0.003(2)
C41 0.028(2) 0.042(3) 0.044(3) -0.002(2) -0.024(2) 0.004(2)
C42 0.029(2) 0.047(3) 0.023(2) 0.001(2) -0.0099(19) -0.002(2)
C43 0.020(2) 0.029(2) 0.0175(19) -0.0037(16) -0.0042(16) 0.0057(16)
C44 0.051(3) 0.026(2) 0.038(3) -0.002(2) -0.004(2) 0.006(2)
C45 0.025(3) 0.086(5) 0.045(3) -0.030(3) -0.004(2) 0.006(3)
C46 0.044(3) 0.038(3) 0.021(2) -0.0029(19) -0.005(2) 0.010(2)
C47 0.0183(19) 0.028(2) 0.022(2) 0.0028(16) -0.0074(16) 0.0036(16)
C48 0.077(4) 0.031(3) 0.037(3) 0.007(2) -0.033(3) -0.003(3)
C49 0.024(2) 0.073(4) 0.034(3) 0.003(3) -0.016(2) 0.008(2)
C50 0.029(2) 0.047(3) 0.021(2) -0.003(2) -0.0074(19) 0.012(2)
O3 0.0302(17) 0.0236(15) 0.0321(17) 0.0035(13) -0.0057(14) -0.0007(13)
O4 0.0262(16) 0.0252(16) 0.0345(18) -0.0015(13) -0.0098(14) -0.0011(12)
C51 0.020(2) 0.022(2) 0.037(3) 0.0005(18) -0.0070(18) -0.0028(16)
C52 0.051(3) 0.023(2) 0.061(4) 0.003(2) -0.015(3) -0.008(2)
Ir3 0.00898(6) 0.01331(6) 0.01418(7) 0.00159(5) -0.00348(5) -0.00013(5)
P5 0.0108(4) 0.0134(4) 0.0167(5) 0.0003(3) -0.0047(4) 0.0008(3)
P6 0.0098(4) 0.0158(4) 0.0152(4) -0.0002(3) -0.0041(3) 0.0013(3)
C53 0.0170(17) 0.0115(16) 0.0150(17) 0.0007(13) -0.0025(14) 0.0011(13)
C54 0.0118(16) 0.0129(16) 0.0203(19) -0.0012(14) -0.0032(14) -0.0002(13)
C55 0.0165(18) 0.0167(18) 0.025(2) -0.0011(15) -0.0022(16) -0.0030(14)
C56 0.021(2) 0.0165(18) 0.024(2) 0.0051(15) -0.0004(16) -0.0022(15)
C57 0.0170(18) 0.0184(18) 0.0190(19) 0.0017(15) -0.0027(15) 0.0028(14)
C58 0.0138(17) 0.0137(16) 0.0163(18) 0.0004(14) -0.0014(14) 0.0018(13)
C59 0.0117(16) 0.0151(17) 0.025(2) 0.0028(15) -0.0063(15) -0.0013(13)
C60 0.0138(17) 0.0169(17) 0.0130(17) 0.0019(13) -0.0032(14) 0.0020(13)
C61 0.0113(17) 0.0191(18) 0.0198(19) -0.0030(15) -0.0051(14) 0.0036(14)
C62 0.022(2) 0.0172(19) 0.036(2) 0.0006(17) -0.0094(18) 0.0041(15)
C63 0.0159(18) 0.026(2) 0.027(2) -0.0008(17) -0.0114(16) 0.0062(15)
C64 0.0185(19) 0.029(2) 0.021(2) -0.0035(16) -0.0093(16) 0.0067(16)
C65 0.0198(19) 0.0175(18) 0.0176(19) 0.0002(14) -0.0085(15) -0.0001(14)
C66 0.048(3) 0.024(2) 0.021(2) 0.0039(17) -0.013(2) -0.005(2)
C67 0.023(2) 0.051(3) 0.038(3) -0.009(2) -0.019(2) 0.003(2)
C68 0.034(2) 0.032(2) 0.023(2) -0.0066(18) -0.0129(19) 0.0098(19)
C69 0.0116(16) 0.0212(18) 0.0202(19) 0.0021(15) -0.0077(14) -0.0040(14)
C70 0.0135(18) 0.031(2) 0.025(2) 0.0075(17) -0.0065(16) -0.0099(16)
C71 0.0171(19) 0.027(2) 0.028(2) -0.0018(17) -0.0124(17) 0.0021(16)
C72 0.0177(19) 0.0208(19) 0.023(2) -0.0016(16) -0.0093(16) -0.0007(15)
C73 0.0128(17) 0.0170(18) 0.0213(19) -0.0021(15) -0.0015(15) 0.0027(14)
C74 0.019(2) 0.028(2) 0.023(2) -0.0074(17) -0.0033(16) 0.0037(16)
C75 0.0159(19) 0.026(2) 0.031(2) -0.0075(17) -0.0086(17) 0.0042(16)
C76 0.0175(19) 0.0183(19) 0.029(2) -0.0056(16) -0.0083(17) 0.0009(15)
O5 0.0172(13) 0.0212(14) 0.0225(15) 0.0053(11) -0.0042(11) -0.0035(11)
O6 0.0170(13) 0.0170(13) 0.0210(14) 0.0018(11) -0.0067(11) -0.0016(10)
C77 0.0162(18) 0.0180(18) 0.026(2) 0.0051(16) -0.0102(16) -0.0022(14)
C78 0.030(2) 0.024(2) 0.035(3) 0.0099(19) -0.010(2) -0.0105(18)

loop_
_atom_type_symbol
_atom_type_description
_atom_type_scat_dispersion_real
_atom_type_scat_dispersion_imag
_atom_type_scat_source
C C 0.0033 0.0016 'International Tables Vol C Tables 4.2.6.8 and 6.1.1.4'
H H 0.0000 0.0000 'International Tables Vol C Tables 4.2.6.8 and 6.1.1.4'
O O 0.0106 0.0060 'International Tables Vol C Tables 4.2.6.8 and 6.1.1.4'
P P 0.1023 0.0942 'International Tables Vol C Tables 4.2.6.8 and 6.1.1.4'
Ir Ir -1.4442 7.9887 'International Tables Vol C Tables 4.2.6.8 and 6.1.1.4'

loop_
_geom_angle_atom_site_label_1
_geom_angle_atom_site_label_2
_geom_angle_atom_site_label_3
_geom_angle
C1 Ir1 O1 169.47(12)
C1 Ir1 O2 111.82(12)
O1 Ir1 O2 57.66(10)
C1 Ir1 P2 84.08(10)
O1 Ir1 P2 97.30(7)
O2 Ir1 P2 97.02(7)
C1 Ir1 P1 82.11(10)
O1 Ir1 P1 98.39(7)
O2 Ir1 P1 98.79(7)
P2 Ir1 P1 162.01(3)
C1 Ir1 H1I 84.6(14)
O1 Ir1 H1I 105.9(14)
O2 Ir1 H1I 163.5(14)
P2 Ir1 H1I 85.6(15)
P1 Ir1 H1I 81.7(15)
C7 P1 C9 103.55(17)
C7 P1 C13 105.88(17)
C9 P1 C13 110.02(17)
C7 P1 Ir1 102.20(12)
C9 P1 Ir1 122.81(12)
C13 P1 Ir1 110.52(12)
C8 P2 C17 102.82(18)
C8 P2 C21 104.11(17)
C17 P2 C21 111.30(17)
C8 P2 Ir1 101.73(12)
C17 P2 Ir1 118.41(12)
C21 P2 Ir1 115.84(13)
C6 C1 C2 116.8(3)
C6 C1 Ir1 121.2(3)
C2 C1 Ir1 122.0(3)
C3 C2 C1 121.1(3)
C3 C2 C7 119.5(3)
C1 C2 C7 119.4(3)
C4 C3 C2 120.7(4)
C4 C3 H3 119.7
C2 C3 H3 119.7
C3 C4 C5 119.9(4)
C3 C4 H4 120.1
C5 C4 H4 120.1
C4 C5 C6 120.2(3)
C4 C5 H5 119.9
C6 C5 H5 119.9
C5 C6 C1 121.0(3)
C5 C6 C8 119.3(3)
C1 C6 C8 119.5(3)
C2 C7 P1 108.3(2)
C2 C7 H7A 110.0
P1 C7 H7A 110.0
C2 C7 H7B 110.0
P1 C7 H7B 110.0
H7A C7 H7B 108.4
C6 C8 P2 109.4(2)
C6 C8 H8A 109.8
P2 C8 H8A 109.8
C6 C8 H8B 109.8
P2 C8 H8B 109.8
H8A C8 H8B 108.2
C10 C9 C12 108.9(3)
C10 C9 C11 110.4(3)
C12 C9 C11 106.0(3)
C10 C9 P1 109.2(3)
C12 C9 P1 107.5(2)
C11 C9 P1 114.6(3)
C9 C10 H10A 109.5
C9 C10 H10B 109.5
H10A C10 H10B 109.5
C9 C10 H10C 109.5
H10A C10 H10C 109.5
H10B C10 H10C 109.5
C9 C11 H11A 109.5
C9 C11 H11B 109.5
H11A C11 H11B 109.5
C9 C11 H11C 109.5
H11A C11 H11C 109.5
H11B C11 H11C 109.5
C9 C12 H12A 109.5
C9 C12 H12B 109.5
H12A C12 H12B 109.5
C9 C12 H12C 109.5
H12A C12 H12C 109.5
H12B C12 H12C 109.5
C14 C13 C16 109.7(3)
C14 C13 C15 108.5(3)
C16 C13 C15 106.6(3)
C14 C13 P1 109.3(3)
C16 C13 P1 108.1(3)
C15 C13 P1 114.5(3)
C13 C14 H14A 109.5
C13 C14 H14B 109.5
H14A C14 H14B 109.5
C13 C14 H14C 109.5
H14A C14 H14C 109.5
H14B C14 H14C 109.5
C13 C15 H15A 109.5
C13 C15 H15B 109.5
H15A C15 H15B 109.5
C13 C15 H15C 109.5
H15A C15 H15C 109.5
H15B C15 H15C 109.5
C13 C16 H16A 109.5
C13 C16 H16B 109.5
H16A C16 H16B 109.5
C13 C16 H16C 109.5
H16A C16 H16C 109.5
H16B C16 H16C 109.5
C18 C17 C20 108.6(3)
C18 C17 C19 108.0(3)
C20 C17 C19 108.4(3)
C18 C17 P2 112.0(3)
C20 C17 P2 104.6(2)
C19 C17 P2 115.1(3)
C17 C18 H18A 109.5
C17 C18 H18B 109.5
H18A C18 H18B 109.5
C17 C18 H18C 109.5
H18A C18 H18C 109.5
H18B C18 H18C 109.5
C17 C19 H19A 109.5
C17 C19 H19B 109.5
H19A C19 H19B 109.5
C17 C19 H19C 109.5
H19A C19 H19C 109.5
H19B C19 H19C 109.5
C17 C20 H20A 109.5
C17 C20 H20B 109.5
H20A C20 H20B 109.5
C17 C20 H20C 109.5
H20A C20 H20C 109.5
H20B C20 H20C 109.5
C24 C21 C22 107.9(3)
C24 C21 C23 107.1(3)
C22 C21 C23 109.0(3)
C24 C21 P2 109.1(3)
C22 C21 P2 109.8(3)
C23 C21 P2 113.8(3)
C21 C22 H22A 109.5
C21 C22 H22B 109.5
H22A C22 H22B 109.5
C21 C22 H22C 109.5
H22A C22 H22C 109.5
H22B C22 H22C 109.5
C21 C23 H23A 109.5
C21 C23 H23B 109.5
H23A C23 H23B 109.5
C21 C23 H23C 109.5
H23A C23 H23C 109.5
H23B C23 H23C 109.5
C21 C24 H24A 109.5
C21 C24 H24B 109.5
H24A C24 H24B 109.5
C21 C24 H24C 109.5
H24A C24 H24C 109.5
H24B C24 H24C 109.5
C25 O1 Ir1 91.8(2)
C25 O2 Ir1 89.9(2)
O1 C25 O2 120.6(3)
O1 C25 C26 120.1(4)
O2 C25 C26 119.3(4)
C25 C26 H26A 109.5
C25 C26 H26B 109.5
H26A C26 H26B 109.5
C25 C26 H26C 109.5
H26A C26 H26C 109.5
H26B C26 H26C 109.5
C27 Ir2 O3 177.87(13)
C27 Ir2 P4 83.79(11)
O3 Ir2 P4 95.88(9)
C27 Ir2 P3 83.44(11)
O3 Ir2 P3 96.91(9)
P4 Ir2 P3 167.22(4)
C27 Ir2 O4 124.92(13)
O3 Ir2 O4 57.18(11)
P4 Ir2 O4 92.25(8)
P3 Ir2 O4 94.44(8)
C27 Ir2 H2I 73.8(16)
O3 Ir2 H2I 104.1(16)
P4 Ir2 H2I 92.7(18)
P3 Ir2 H2I 84.4(18)
O4 Ir2 H2I 161.0(16)
C33 P3 C35 103.66(19)
C33 P3 C39 101.9(2)
C35 P3 C39 111.85(19)
C33 P3 Ir2 102.31(14)
C35 P3 Ir2 117.17(13)
C39 P3 Ir2 117.03(14)
C34 P4 C47 104.46(19)
C34 P4 C43 101.7(2)
C47 P4 C43 111.38(18)
C34 P4 Ir2 101.67(13)
C47 P4 Ir2 117.31(13)
C43 P4 Ir2 117.44(13)
C28 C27 C32 116.4(4)
C28 C27 Ir2 121.9(3)
C32 C27 Ir2 121.4(3)
C29 C28 C27 121.3(4)
C29 C28 C33 118.6(4)
C27 C28 C33 119.7(4)
C30 C29 C28 120.9(4)
C30 C29 H29 119.6
C28 C29 H29 119.6
C31 C30 C29 118.9(4)
C31 C30 H30 120.5
C29 C30 H30 120.5
C30 C31 C32 119.9(4)
C30 C31 H31 120.0
C32 C31 H31 120.0
C31 C32 C27 121.9(4)
C31 C32 C34 118.5(4)
C27 C32 C34 119.1(3)
C28 C33 P3 110.1(3)
C28 C33 H33A 109.6
P3 C33 H33A 109.6
C28 C33 H33B 109.6
P3 C33 H33B 109.6
H33A C33 H33B 108.2
C32 C34 P4 109.5(3)
C32 C34 H34A 109.8
P4 C34 H34A 109.8
C32 C34 H34B 109.8
P4 C34 H34B 109.8
H34A C34 H34B 108.2
C37 C35 C38 108.8(4)
C37 C35 C36 109.1(4)
C38 C35 C36 106.0(4)
C37 C35 P3 115.0(3)
C38 C35 P3 107.7(3)
C36 C35 P3 109.8(3)
C35 C36 H36A 109.5
C35 C36 H36B 109.5
H36A C36 H36B 109.5
C35 C36 H36C 109.5
H36A C36 H36C 109.5
H36B C36 H36C 109.5
C35 C37 H37A 109.5
C35 C37 H37B 109.5
H37A C37 H37B 109.5
C35 C37 H37C 109.5
H37A C37 H37C 109.5
H37B C37 H37C 109.5
C35 C38 H38A 109.5
C35 C38 H38B 109.5
H38A C38 H38B 109.5
C35 C38 H38C 109.5
H38A C38 H38C 109.5
H38B C38 H38C 109.5
C41 C39 C42 108.6(4)
C41 C39 C40 107.9(4)
C42 C39 C40 108.2(4)
C41 C39 P3 115.4(3)
C42 C39 P3 105.0(3)
C40 C39 P3 111.5(3)
C39 C40 H40A 109.5
C39 C40 H40B 109.5
H40A C40 H40B 109.5
C39 C40 H40C 109.5
H40A C40 H40C 109.5
H40B C40 H40C 109.5
C39 C41 H41A 109.5
C39 C41 H41B 109.5
H41A C41 H41B 109.5
C39 C41 H41C 109.5
H41A C41 H41C 109.5
H41B C41 H41C 109.5
C39 C42 H42A 109.5
C39 C42 H42B 109.5
H42A C42 H42B 109.5
C39 C42 H42C 109.5
H42A C42 H42C 109.5
H42B C42 H42C 109.5
C46 C43 C45 109.5(4)
C46 C43 C44 107.5(4)
C45 C43 C44 106.1(4)
C46 C43 P4 106.2(3)
C45 C43 P4 114.9(3)
C44 C43 P4 112.4(3)
C43 C44 H44A 109.5
C43 C44 H44B 109.5
H44A C44 H44B 109.5
C43 C44 H44C 109.5
H44A C44 H44C 109.5
H44B C44 H44C 109.5
C43 C45 H45A 109.5
C43 C45 H45B 109.5
H45A C45 H45B 109.5
C43 C45 H45C 109.5
H45A C45 H45C 109.5
H45B C45 H45C 109.5
C43 C46 H46A 109.5
C43 C46 H46B 109.5
H46A C46 H46B 109.5
C43 C46 H46C 109.5
H46A C46 H46C 109.5
H46B C46 H46C 109.5
C50 C47 C49 108.2(4)
C50 C47 C48 106.3(4)
C49 C47 C48 109.1(4)
C50 C47 P4 107.8(3)
C49 C47 P4 114.9(3)
C48 C47 P4 110.1(3)
C47 C48 H48A 109.5
C47 C48 H48B 109.5
H48A C48 H48B 109.5
C47 C48 H48C 109.5
H48A C48 H48C 109.5
H48B C48 H48C 109.5
C47 C49 H49A 109.5
C47 C49 H49B 109.5
H49A C49 H49B 109.5
C47 C49 H49C 109.5
H49A C49 H49C 109.5
H49B C49 H49C 109.5
C47 C50 H50A 109.5
C47 C50 H50B 109.5
H50A C50 H50B 109.5
C47 C50 H50C 109.5
H50A C50 H50C 109.5
H50B C50 H50C 109.5
C51 O3 Ir2 94.3(3)
C51 O4 Ir2 87.8(3)
O3 C51 O4 120.8(4)
O3 C51 C52 119.2(4)
O4 C51 C52 120.0(4)
C51 C52 H52A 109.5
C51 C52 H52B 109.5
H52A C52 H52B 109.5
C51 C52 H52C 109.5
H52A C52 H52C 109.5
H52B C52 H52C 109.5
C53 Ir3 O5 172.87(13)
C53 Ir3 O6 114.92(12)
O5 Ir3 O6 57.99(10)
C53 Ir3 P5 84.24(11)
O5 Ir3 P5 97.15(7)
O6 Ir3 P5 97.35(7)
C53 Ir3 P6 82.12(11)
O5 Ir3 P6 97.74(7)
O6 Ir3 P6 98.38(7)
P5 Ir3 P6 162.45(3)
C53 Ir3 H3I 81.5(16)
O5 Ir3 H3I 105.5(16)
O6 Ir3 H3I 163.4(16)
P5 Ir3 H3I 85.8(16)
P6 Ir3 H3I 81.4(16)
C59 P5 C65 104.34(17)
C59 P5 C61 103.32(17)
C65 P5 C61 111.40(17)
C59 P5 Ir3 101.35(12)
C65 P5 Ir3 115.66(13)
C61 P5 Ir3 118.26(12)
C60 P6 C69 103.44(17)
C60 P6 C73 105.99(17)
C69 P6 C73 110.09(17)
C60 P6 Ir3 102.21(12)
C69 P6 Ir3 123.43(12)
C73 P6 Ir3 109.82(12)
C58 C53 C54 116.1(3)
C58 C53 Ir3 122.2(3)
C54 C53 Ir3 121.6(3)
C55 C54 C53 121.6(3)
C55 C54 C59 119.9(3)
C53 C54 C59 118.2(3)
C54 C55 C56 120.9(4)
C54 C55 H55 119.6
C56 C55 H55 119.6
C57 C56 C55 118.9(4)
C57 C56 H56 120.5
C55 C56 H56 120.5
C56 C57 C58 120.9(4)
C56 C57 H57 119.5
C58 C57 H57 119.5
C57 C58 C53 121.5(3)
C57 C58 C60 119.6(3)
C53 C58 C60 118.9(3)
C54 C59 P5 110.2(2)
C54 C59 H59A 109.6
P5 C59 H59A 109.6
C54 C59 H59B 109.6
P5 C59 H59B 109.6
H59A C59 H59B 108.1
C58 C60 P6 108.4(2)
C58 C60 H60A 110.0
P6 C60 H60A 110.0
C58 C60 H60B 110.0
P6 C60 H60B 110.0
H60A C60 H60B 108.4
C62 C61 C63 108.6(3)
C62 C61 C64 108.1(3)
C63 C61 C64 109.0(3)
C62 C61 P5 112.0(3)
C63 C61 P5 114.8(3)
C64 C61 P5 104.1(2)
C61 C62 H62A 109.5
C61 C62 H62B 109.5
H62A C62 H62B 109.5
C61 C62 H62C 109.5
H62A C62 H62C 109.5
H62B C62 H62C 109.5
C61 C63 H63A 109.5
C61 C63 H63B 109.5
H63A C63 H63B 109.5
C61 C63 H63C 109.5
H63A C63 H63C 109.5
H63B C63 H63C 109.5
C61 C64 H64A 109.5
C61 C64 H64B 109.5
H64A C64 H64B 109.5
C61 C64 H64C 109.5
H64A C64 H64C 109.5
H64B C64 H64C 109.5
C66 C65 C68 107.3(4)
C66 C65 C67 109.7(4)
C68 C65 C67 107.2(3)
C66 C65 P5 110.3(3)
C68 C65 P5 109.0(3)
C67 C65 P5 113.1(3)
C65 C66 H66A 109.5
C65 C66 H66B 109.5
H66A C66 H66B 109.5
C65 C66 H66C 109.5
H66A C66 H66C 109.5
H66B C66 H66C 109.5
C65 C67 H67A 109.5
C65 C67 H67B 109.5
H67A C67 H67B 109.5
C65 C67 H67C 109.5
H67A C67 H67C 109.5
H67B C67 H67C 109.5
C65 C68 H68A 109.5
C65 C68 H68B 109.5
H68A C68 H68B 109.5
C65 C68 H68C 109.5
H68A C68 H68C 109.5
H68B C68 H68C 109.5
C70 C69 C71 110.4(3)
C70 C69 C72 109.0(3)
C71 C69 C72 106.1(3)
C70 C69 P6 108.9(3)
C71 C69 P6 114.9(3)
C72 C69 P6 107.4(2)
C69 C70 H70A 109.5
C69 C70 H70B 109.5
H70A C70 H70B 109.5
C69 C70 H70C 109.5
H70A C70 H70C 109.5
H70B C70 H70C 109.5
C69 C71 H71A 109.5
C69 C71 H71B 109.5
H71A C71 H71B 109.5
C69 C71 H71C 109.5
H71A C71 H71C 109.5
H71B C71 H71C 109.5
C69 C72 H72A 109.5
C69 C72 H72B 109.5
H72A C72 H72B 109.5
C69 C72 H72C 109.5
H72A C72 H72C 109.5
H72B C72 H72C 109.5
C76 C73 C75 107.3(3)
C76 C73 C74 109.0(3)
C75 C73 C74 108.2(3)
C76 C73 P6 108.9(3)
C75 C73 P6 114.6(3)
C74 C73 P6 108.7(3)
C73 C74 H74A 109.5
C73 C74 H74B 109.5
H74A C74 H74B 109.5
C73 C74 H74C 109.5
H74A C74 H74C 109.5
H74B C74 H74C 109.5
C73 C75 H75A 109.5
C73 C75 H75B 109.5
H75A C75 H75B 109.5
C73 C75 H75C 109.5
H75A C75 H75C 109.5
H75B C75 H75C 109.5
C73 C76 H76A 109.5
C73 C76 H76B 109.5
H76A C76 H76B 109.5
C73 C76 H76C 109.5
H76A C76 H76C 109.5
H76B C76 H76C 109.5
C77 O5 Ir3 92.8(2)
C77 O6 Ir3 89.3(2)
O6 C77 O5 119.8(3)
O6 C77 C78 120.9(4)
O5 C77 C78 119.3(4)
C77 C78 H78A 109.5
C77 C78 H78B 109.5
H78A C78 H78B 109.5
C77 C78 H78C 109.5
H78A C78 H78C 109.5
H78B C78 H78C 109.5

loop_
_geom_bond_atom_site_label_1
_geom_bond_atom_site_label_2
_geom_bond_distance
Ir1 C1 2.017(3)
Ir1 O1 2.255(3)
Ir1 O2 2.294(3)
Ir1 P2 2.3119(9)
Ir1 P1 2.3230(9)
Ir1 H1I 1.597(5)
P1 C7 1.834(4)
P1 C9 1.885(4)
P1 C13 1.898(4)
P2 C8 1.839(4)
P2 C17 1.884(4)
P2 C21 1.889(4)
C1 C6 1.410(5)
C1 C2 1.415(5)
C2 C3 1.401(5)
C2 C7 1.512(5)
C3 C4 1.371(5)
C3 H3 0.9500
C4 C5 1.388(5)
C4 H4 0.9500
C5 C6 1.406(5)
C5 H5 0.9500
C6 C8 1.512(5)
C7 H7A 0.9900
C7 H7B 0.9900
C8 H8A 0.9900
C8 H8B 0.9900
C9 C10 1.532(5)
C9 C12 1.537(5)
C9 C11 1.541(5)
C10 H10A 0.9800
C10 H10B 0.9800
C10 H10C 0.9800
C11 H11A 0.9800
C11 H11B 0.9800
C11 H11C 0.9800
C12 H12A 0.9800
C12 H12B 0.9800
C12 H12C 0.9800
C13 C14 1.531(5)
C13 C16 1.533(5)
C13 C15 1.541(5)
C14 H14A 0.9800
C14 H14B 0.9800
C14 H14C 0.9800
C15 H15A 0.9800
C15 H15B 0.9800
C15 H15C 0.9800
C16 H16A 0.9800
C16 H16B 0.9800
C16 H16C 0.9800
C17 C18 1.528(5)
C17 C20 1.533(5)
C17 C19 1.538(5)
C18 H18A 0.9800
C18 H18B 0.9800
C18 H18C 0.9800
C19 H19A 0.9800
C19 H19B 0.9800
C19 H19C 0.9800
C20 H20A 0.9800
C20 H20B 0.9800
C20 H20C 0.9800
C21 C24 1.522(6)
C21 C22 1.526(6)
C21 C23 1.539(5)
C22 H22A 0.9800
C22 H22B 0.9800
C22 H22C 0.9800
C23 H23A 0.9800
C23 H23B 0.9800
C23 H23C 0.9800
C24 H24A 0.9800
C24 H24B 0.9800
C24 H24C 0.9800
O1 C25 1.261(5)
O2 C25 1.265(5)
C25 C26 1.515(5)
C26 H26A 0.9800
C26 H26B 0.9800
C26 H26C 0.9800
Ir2 C27 2.040(4)
Ir2 O3 2.208(3)
Ir2 P4 2.3184(10)
Ir2 P3 2.3202(10)
Ir2 O4 2.345(3)
Ir2 H2I 1.598(5)
P3 C33 1.847(4)
P3 C35 1.875(4)
P3 C39 1.891(4)
P4 C34 1.851(4)
P4 C47 1.871(4)
P4 C43 1.887(4)
C27 C28 1.400(5)
C27 C32 1.409(5)
C28 C29 1.393(6)
C28 C33 1.504(6)
C29 C30 1.390(6)
C29 H29 0.9500
C30 C31 1.387(6)
C30 H30 0.9500
C31 C32 1.397(6)
C31 H31 0.9500
C32 C34 1.516(6)
C33 H33A 0.9900
C33 H33B 0.9900
C34 H34A 0.9900
C34 H34B 0.9900
C35 C37 1.519(6)
C35 C38 1.528(6)
C35 C36 1.545(6)
C36 H36A 0.9800
C36 H36B 0.9800
C36 H36C 0.9800
C37 H37A 0.9800
C37 H37B 0.9800
C37 H37C 0.9800
C38 H38A 0.9800
C38 H38B 0.9800
C38 H38C 0.9800
C39 C41 1.515(6)
C39 C42 1.531(6)
C39 C40 1.540(6)
C40 H40A 0.9800
C40 H40B 0.9800
C40 H40C 0.9800
C41 H41A 0.9800
C41 H41B 0.9800
C41 H41C 0.9800
C42 H42A 0.9800
C42 H42B 0.9800
C42 H42C 0.9800
C43 C46 1.523(6)
C43 C45 1.527(6)
C43 C44 1.556(6)
C44 H44A 0.9800
C44 H44B 0.9800
C44 H44C 0.9800
C45 H45A 0.9800
C45 H45B 0.9800
C45 H45C 0.9800
C46 H46A 0.9800
C46 H46B 0.9800
C46 H46C 0.9800
C47 C50 1.522(6)
C47 C49 1.528(6)
C47 C48 1.541(6)
C48 H48A 0.9800
C48 H48B 0.9800
C48 H48C 0.9800
C49 H49A 0.9800
C49 H49B 0.9800
C49 H49C 0.9800
C50 H50A 0.9800
C50 H50B 0.9800
C50 H50C 0.9800
O3 C51 1.252(5)
O4 C51 1.258(5)
C51 C52 1.527(6)
C52 H52A 0.9800
C52 H52B 0.9800
C52 H52C 0.9800
Ir3 C53 2.017(4)
Ir3 O5 2.222(3)
Ir3 O6 2.302(3)
Ir3 P5 2.3030(9)
Ir3 P6 2.3172(9)
Ir3 H3I 1.597(5)
P5 C59 1.844(4)
P5 C65 1.886(4)
P5 C61 1.889(4)
P6 C60 1.835(4)
P6 C69 1.882(4)
P6 C73 1.895(4)
C53 C58 1.416(5)
C53 C54 1.419(5)
C54 C55 1.386(5)
C54 C59 1.513(5)
C55 C56 1.387(6)
C55 H55 0.9500
C56 C57 1.386(6)
C56 H56 0.9500
C57 C58 1.389(5)
C57 H57 0.9500
C58 C60 1.514(5)
C59 H59A 0.9900
C59 H59B 0.9900
C60 H60A 0.9900
C60 H60B 0.9900
C61 C62 1.532(5)
C61 C63 1.534(5)
C61 C64 1.543(5)
C62 H62A 0.9800
C62 H62B 0.9800
C62 H62C 0.9800
C63 H63A 0.9800
C63 H63B 0.9800
C63 H63C 0.9800
C64 H64A 0.9800
C64 H64B 0.9800
C64 H64C 0.9800
C65 C66 1.523(6)
C65 C68 1.529(5)
C65 C67 1.545(6)
C66 H66A 0.9800
C66 H66B 0.9800
C66 H66C 0.9800
C67 H67A 0.9800
C67 H67B 0.9800
C67 H67C 0.9800
C68 H68A 0.9800
C68 H68B 0.9800
C68 H68C 0.9800
C69 C70 1.538(5)
C69 C71 1.540(5)
C69 C72 1.545(5)
C70 H70A 0.9800
C70 H70B 0.9800
C70 H70C 0.9800
C71 H71A 0.9800
C71 H71B 0.9800
C71 H71C 0.9800
C72 H72A 0.9800
C72 H72B 0.9800
C72 H72C 0.9800
C73 C76 1.529(5)
C73 C75 1.533(5)
C73 C74 1.538(6)
C74 H74A 0.9800
C74 H74B 0.9800
C74 H74C 0.9800
C75 H75A 0.9800
C75 H75B 0.9800
C75 H75C 0.9800
C76 H76A 0.9800
C76 H76B 0.9800
C76 H76C 0.9800
O5 C77 1.270(5)
O6 C77 1.266(5)
C77 C78 1.505(5)
C78 H78A 0.9800
C78 H78B 0.9800
C78 H78C 0.9800

loop_
_geom_torsion_atom_site_label_1
_geom_torsion_atom_site_label_2
_geom_torsion_atom_site_label_3
_geom_torsion_atom_site_label_4
_geom_torsion
C1 Ir1 P1 C7 -19.90(16)
O1 Ir1 P1 C7 149.47(14)
O2 Ir1 P1 C7 91.10(14)
P2 Ir1 P1 C7 -60.09(17)
C1 Ir1 P1 C9 -135.02(18)
O1 Ir1 P1 C9 34.35(16)
O2 Ir1 P1 C9 -24.03(16)
P2 Ir1 P1 C9 -175.21(16)
C1 Ir1 P1 C13 92.43(16)
O1 Ir1 P1 C13 -98.20(14)
O2 Ir1 P1 C13 -156.57(14)
P2 Ir1 P1 C13 52.24(18)
C1 Ir1 P2 C8 -13.31(16)
O1 Ir1 P2 C8 177.20(15)
O2 Ir1 P2 C8 -124.64(15)
P1 Ir1 P2 C8 26.68(18)
C1 Ir1 P2 C17 98.40(17)
O1 Ir1 P2 C17 -71.09(16)
O2 Ir1 P2 C17 -12.93(16)
P1 Ir1 P2 C17 138.39(16)
C1 Ir1 P2 C21 -125.47(17)
O1 Ir1 P2 C21 65.04(15)
O2 Ir1 P2 C21 123.20(15)
P1 Ir1 P2 C21 -85.48(17)
O1 Ir1 C1 C6 103.3(7)
O2 Ir1 C1 C6 100.4(3)
P2 Ir1 C1 C6 5.2(3)
P1 Ir1 C1 C6 -163.3(3)
O1 Ir1 C1 C2 -78.3(7)
O2 Ir1 C1 C2 -81.2(3)
P2 Ir1 C1 C2 -176.4(3)
P1 Ir1 C1 C2 15.2(3)
C6 C1 C2 C3 -3.7(5)
Ir1 C1 C2 C3 177.8(3)
C6 C1 C2 C7 176.2(3)
Ir1 C1 C2 C7 -2.3(5)
C1 C2 C3 C4 0.1(6)
C7 C2 C3 C4 -179.8(4)
C2 C3 C4 C5 1.9(6)
C3 C4 C5 C6 -0.2(6)
C4 C5 C6 C1 -3.6(6)
C4 C5 C6 C8 172.1(4)
C2 C1 C6 C5 5.4(5)
Ir1 C1 C6 C5 -176.0(3)
C2 C1 C6 C8 -170.3(3)
Ir1 C1 C6 C8 8.2(5)
C3 C2 C7 P1 163.4(3)
C1 C2 C7 P1 -16.5(4)
C9 P1 C7 C2 152.4(2)
C13 P1 C7 C2 -91.8(3)
Ir1 P1 C7 C2 23.9(3)
C5 C6 C8 P2 164.2(3)
C1 C6 C8 P2 -20.0(4)
C17 P2 C8 C6 -102.7(3)
C21 P2 C8 C6 141.1(3)
Ir1 P2 C8 C6 20.3(3)
C7 P1 C9 C10 177.8(3)
C13 P1 C9 C10 65.0(3)
Ir1 P1 C9 C10 -67.8(3)
C7 P1 C9 C12 -64.3(3)
C13 P1 C9 C12 -177.0(2)
Ir1 P1 C9 C12 50.2(3)
C7 P1 C9 C11 53.3(3)
C13 P1 C9 C11 -59.5(3)
Ir1 P1 C9 C11 167.8(2)
C7 P1 C13 C14 164.2(3)
C9 P1 C13 C14 -84.6(3)
Ir1 P1 C13 C14 54.2(3)
C7 P1 C13 C16 44.9(3)
C9 P1 C13 C16 156.1(3)
Ir1 P1 C13 C16 -65.1(3)
C7 P1 C13 C15 -73.8(3)
C9 P1 C13 C15 37.4(3)
Ir1 P1 C13 C15 176.2(2)
C8 P2 C17 C18 177.0(3)
C21 P2 C17 C18 -72.1(3)
Ir1 P2 C17 C18 65.9(3)
C8 P2 C17 C20 59.6(3)
C21 P2 C17 C20 170.5(2)
Ir1 P2 C17 C20 -51.5(3)
C8 P2 C17 C19 -59.2(3)
C21 P2 C17 C19 51.7(3)
Ir1 P2 C17 C19 -170.3(2)
C8 P2 C21 C24 -73.7(3)
C17 P2 C21 C24 176.2(3)
Ir1 P2 C21 C24 37.1(3)
C8 P2 C21 C22 168.3(3)
C17 P2 C21 C22 58.2(3)
Ir1 P2 C21 C22 -81.0(3)
C8 P2 C21 C23 45.8(3)
C17 P2 C21 C23 -64.3(3)
Ir1 P2 C21 C23 156.6(2)
C1 Ir1 O1 C25 -1.3(7)
O2 Ir1 O1 C25 1.87(19)
P2 Ir1 O1 C25 95.6(2)
P1 Ir1 O1 C25 -93.3(2)
C1 Ir1 O2 C25 177.5(2)
O1 Ir1 O2 C25 -1.86(19)
P2 Ir1 O2 C25 -96.1(2)
P1 Ir1 O2 C25 92.5(2)
Ir1 O1 C25 O2 -3.3(3)
Ir1 O1 C25 C26 176.3(3)
Ir1 O2 C25 O1 3.3(3)
Ir1 O2 C25 C26 -176.4(3)
C27 Ir2 P3 C33 9.66(18)
O3 Ir2 P3 C33 -168.22(17)
P4 Ir2 P3 C33 13.0(2)
O4 Ir2 P3 C33 134.34(17)
C27 Ir2 P3 C35 122.24(18)
O3 Ir2 P3 C35 -55.65(17)
P4 Ir2 P3 C35 125.5(2)
O4 Ir2 P3 C35 -113.09(17)
C27 Ir2 P3 C39 -100.76(19)
O3 Ir2 P3 C39 81.36(18)
P4 Ir2 P3 C39 -97.5(2)
O4 Ir2 P3 C39 23.92(18)
C27 Ir2 P4 C34 -13.57(18)
O3 Ir2 P4 C34 164.31(17)
P3 Ir2 P4 C34 -16.9(2)
O4 Ir2 P4 C34 -138.45(16)
C27 Ir2 P4 C47 -126.74(19)
O3 Ir2 P4 C47 51.14(18)
P3 Ir2 P4 C47 -130.0(2)
O4 Ir2 P4 C47 108.38(17)
C27 Ir2 P4 C43 96.35(19)
O3 Ir2 P4 C43 -85.77(18)
P3 Ir2 P4 C43 93.0(2)
O4 Ir2 P4 C43 -28.53(18)
O3 Ir2 C27 C28 97(4)
P4 Ir2 C27 C28 178.1(3)
P3 Ir2 C27 C28 -2.6(3)
O4 Ir2 C27 C28 -93.5(3)
O3 Ir2 C27 C32 -77(4)
P4 Ir2 C27 C32 4.5(3)
P3 Ir2 C27 C32 -176.2(3)
O4 Ir2 C27 C32 93.0(3)
C32 C27 C28 C29 -8.0(6)
Ir2 C27 C28 C29 178.1(3)
C32 C27 C28 C33 165.6(4)
Ir2 C27 C28 C33 -8.3(5)
C27 C28 C29 C30 2.3(7)
C33 C28 C29 C30 -171.4(4)
C28 C29 C30 C31 4.0(7)
C29 C30 C31 C32 -4.0(6)
C30 C31 C32 C27 -2.1(6)
C30 C31 C32 C34 170.0(4)
C28 C27 C32 C31 8.0(6)
Ir2 C27 C32 C31 -178.1(3)
C28 C27 C32 C34 -164.0(4)
Ir2 C27 C32 C34 9.9(5)
C29 C28 C33 P3 -169.5(3)
C27 C28 C33 P3 16.7(5)
C35 P3 C33 C28 -138.2(3)
C39 P3 C33 C28 105.5(3)
Ir2 P3 C33 C28 -15.9(3)
C31 C32 C34 P4 165.9(3)
C27 C32 C34 P4 -21.7(5)
C47 P4 C34 C32 144.0(3)
C43 P4 C34 C32 -100.1(3)
Ir2 P4 C34 C32 21.5(3)
C33 P3 C35 C37 -50.3(4)
C39 P3 C35 C37 58.8(4)
Ir2 P3 C35 C37 -162.1(3)
C33 P3 C35 C38 71.1(3)
C39 P3 C35 C38 -179.8(3)
Ir2 P3 C35 C38 -40.7(3)
C33 P3 C35 C36 -173.9(3)
C39 P3 C35 C36 -64.8(3)
Ir2 P3 C35 C36 74.3(3)
C33 P3 C39 C41 55.5(4)
C35 P3 C39 C41 -54.7(4)
Ir2 P3 C39 C41 166.1(3)
C33 P3 C39 C42 -64.0(3)
C35 P3 C39 C42 -174.2(3)
Ir2 P3 C39 C42 46.6(3)
C33 P3 C39 C40 179.1(3)
C35 P3 C39 C40 68.9(3)
Ir2 P3 C39 C40 -70.3(3)
C34 P4 C43 C46 62.7(3)
C47 P4 C43 C46 173.5(3)
Ir2 P4 C43 C46 -47.2(3)
C34 P4 C43 C45 -58.5(4)
C47 P4 C43 C45 52.3(4)
Ir2 P4 C43 C45 -168.4(3)
C34 P4 C43 C44 -180.0(3)
C47 P4 C43 C44 -69.2(4)
Ir2 P4 C43 C44 70.1(3)
C34 P4 C47 C50 -73.3(3)
C43 P4 C47 C50 177.7(3)
Ir2 P4 C47 C50 38.3(3)
C34 P4 C47 C49 47.4(4)
C43 P4 C47 C49 -61.6(4)
Ir2 P4 C47 C49 159.0(3)
C34 P4 C47 C48 171.1(3)
C43 P4 C47 C48 62.1(4)
Ir2 P4 C47 C48 -77.3(3)
C27 Ir2 O3 C51 170(4)
P4 Ir2 O3 C51 88.6(3)
P3 Ir2 O3 C51 -91.2(3)
O4 Ir2 O3 C51 -0.3(2)
C27 Ir2 O4 C51 -179.2(3)
O3 Ir2 O4 C51 0.3(2)
P4 Ir2 O4 C51 -95.2(2)
P3 Ir2 O4 C51 95.7(2)
Ir2 O3 C51 O4 0.6(4)
Ir2 O3 C51 C52 -177.9(4)
Ir2 O4 C51 O3 -0.6(4)
Ir2 O4 C51 C52 177.9(4)
C53 Ir3 P5 C59 14.31(17)
O5 Ir3 P5 C59 -172.73(15)
O6 Ir3 P5 C59 128.76(15)
P6 Ir3 P5 C59 -24.81(19)
C53 Ir3 P5 C65 126.43(17)
O5 Ir3 P5 C65 -60.60(15)
O6 Ir3 P5 C65 -119.11(15)
P6 Ir3 P5 C65 87.31(18)
C53 Ir3 P5 C61 -97.70(18)
O5 Ir3 P5 C61 75.26(16)
O6 Ir3 P5 C61 16.76(16)
P6 Ir3 P5 C61 -136.82(17)
C53 Ir3 P6 C60 19.91(16)
O5 Ir3 P6 C60 -152.90(14)
O6 Ir3 P6 C60 -94.27(14)
P5 Ir3 P6 C60 59.23(17)
C53 Ir3 P6 C69 135.24(18)
O5 Ir3 P6 C69 -37.57(17)
O6 Ir3 P6 C69 21.05(17)
P5 Ir3 P6 C69 174.56(17)
C53 Ir3 P6 C73 -92.28(17)
O5 Ir3 P6 C73 94.91(15)
O6 Ir3 P6 C73 153.54(15)
P5 Ir3 P6 C73 -52.95(18)
O5 Ir3 C53 C58 74.3(11)
O6 Ir3 C53 C58 80.5(3)
P5 Ir3 C53 C58 175.9(3)
P6 Ir3 C53 C58 -15.1(3)
O5 Ir3 C53 C54 -108.1(10)
O6 Ir3 C53 C54 -101.9(3)
P5 Ir3 C53 C54 -6.4(3)
P6 Ir3 C53 C54 162.5(3)
C58 C53 C54 C55 -2.9(5)
Ir3 C53 C54 C55 179.3(3)
C58 C53 C54 C59 170.6(3)
Ir3 C53 C54 C59 -7.2(5)
C53 C54 C55 C56 1.3(6)
C59 C54 C55 C56 -172.1(4)
C54 C55 C56 C57 1.3(6)
C55 C56 C57 C58 -2.1(6)
C56 C57 C58 C53 0.3(6)
C56 C57 C58 C60 178.1(4)
C54 C53 C58 C57 2.1(5)
Ir3 C53 C58 C57 179.9(3)
C54 C53 C58 C60 -175.6(3)
Ir3 C53 C58 C60 2.1(5)
C55 C54 C59 P5 -166.3(3)
C53 C54 C59 P5 20.0(4)
C65 P5 C59 C54 -141.9(3)
C61 P5 C59 C54 101.6(3)
Ir3 P5 C59 C54 -21.4(3)
C57 C58 C60 P6 -161.1(3)
C53 C58 C60 P6 16.7(4)
C69 P6 C60 C58 -153.3(2)
C73 P6 C60 C58 90.9(3)
Ir3 P6 C60 C58 -24.1(3)
C59 P5 C61 C62 -176.3(3)
C65 P5 C61 C62 72.2(3)
Ir3 P5 C61 C62 -65.4(3)
C59 P5 C61 C63 59.3(3)
C65 P5 C61 C63 -52.2(3)
Ir3 P5 C61 C63 170.2(2)
C59 P5 C61 C64 -59.8(3)
C65 P5 C61 C64 -171.2(2)
Ir3 P5 C61 C64 51.1(3)
C59 P5 C65 C66 -168.5(3)
C61 P5 C65 C66 -57.7(3)
Ir3 P5 C65 C66 81.1(3)
C59 P5 C65 C68 73.9(3)
C61 P5 C65 C68 -175.2(3)
Ir3 P5 C65 C68 -36.4(3)
C59 P5 C65 C67 -45.2(3)
C61 P5 C65 C67 65.6(3)
Ir3 P5 C65 C67 -155.6(3)
C60 P6 C69 C70 -177.1(3)
C73 P6 C69 C70 -64.2(3)
Ir3 P6 C69 C70 68.2(3)
C60 P6 C69 C71 -52.7(3)
C73 P6 C69 C71 60.2(3)
Ir3 P6 C69 C71 -167.4(2)
C60 P6 C69 C72 65.1(3)
C73 P6 C69 C72 178.0(2)
Ir3 P6 C69 C72 -49.7(3)
C60 P6 C73 C76 -44.4(3)
C69 P6 C73 C76 -155.6(3)
Ir3 P6 C73 C76 65.3(3)
C60 P6 C73 C75 75.8(3)
C69 P6 C73 C75 -35.4(3)
Ir3 P6 C73 C75 -174.5(3)
C60 P6 C73 C74 -163.0(3)
C69 P6 C73 C74 85.7(3)
Ir3 P6 C73 C74 -53.3(3)
C53 Ir3 O5 C77 5.0(11)
O6 Ir3 O5 C77 -1.6(2)
P5 Ir3 O5 C77 -95.9(2)
P6 Ir3 O5 C77 93.4(2)
C53 Ir3 O6 C77 -177.4(2)
O5 Ir3 O6 C77 1.7(2)
P5 Ir3 O6 C77 95.5(2)
P6 Ir3 O6 C77 -92.3(2)
Ir3 O6 C77 O5 -2.8(3)
Ir3 O6 C77 C78 175.8(3)
Ir3 O5 C77 O6 2.9(4)
Ir3 O5 C77 C78 -175.7(3)
